data_1567320
loop_
_publ_author_name
'Suhr, Simon'
'Walter, Robert Richerd Marten'
'Beerhues, Julia'
'Albold, Uta'
'Sarkar, Biprajit'

_publ_section_title
;
 Rhodium Diamidobenzene Complexes: A Tale of Different Substituents on the
 Diamidobenzene Ligand
;
_journal_name_full 'Chemical Science'
_journal_paper_doi 10.1039/D2SC03227A
_journal_year 2022
_chemical_formula_moiety '0.5(C18 H25 Cl N2 O4 Rh S2), 0.5(C20 H30 Co), 0.5(C2 H3 N)'
_chemical_formula_sum 'C20 H29 Cl0.5 Co0.5 N1.5 O2 Rh0.5 S'
_chemical_formula_weight 453.15
_space_group_crystal_system monoclinic
_space_group_IT_number 14
_space_group_name_Hall '-P 2ybc'
_space_group_name_H-M_alt 'P 1 21/c 1'
_atom_sites_solution_hydrogens geom
_atom_sites_solution_primary dual
_audit_creation_date 2021-10-14
_audit_creation_method
;
Olex2 1.3
(compiled 2020.11.12 svn.r5f609507 for OlexSys, GUI svn.r6272)
;
_audit_update_record
;
2022-06-07 deposited with the CCDC.	2022-07-15 downloaded from the CCDC.
;
_cell_angle_alpha 90
_cell_angle_beta 103.040(2)
_cell_angle_gamma 90
_cell_formula_units_Z 8
_cell_length_a 9.5006(4)
_cell_length_b 26.1082(11)
_cell_length_c 17.1121(8)
_cell_measurement_reflns_used 7661
_cell_measurement_temperature 140.0
_cell_measurement_theta_max 28.332
_cell_measurement_theta_min 1.449
_cell_volume 4135.1(3)
_computing_molecular_graphics 'Olex2 1.3 (Dolomanov et al., 2009)'
_computing_publication_material 'Olex2 1.3 (Dolomanov et al., 2009)'
_computing_structure_refinement 'SHELXL 2018/3 (Sheldrick, 2015)'
_computing_structure_solution 'SHELXT 2018/2 (Sheldrick, 2018)'
_diffrn_ambient_temperature 140.0
_diffrn_measured_fraction_theta_full 1.000
_diffrn_measured_fraction_theta_max 0.998
_diffrn_measurement_device_type 'Bruker Kappa APEXII Duo'
_diffrn_measurement_method 'omega + phi scans'
_diffrn_radiation_type MoK\a
_diffrn_radiation_wavelength 0.71073
_diffrn_reflns_av_R_equivalents 0.0448
_diffrn_reflns_av_unetI/netI 0.0430
_diffrn_reflns_Laue_measured_fraction_full 1.000
_diffrn_reflns_Laue_measured_fraction_max 0.998
_diffrn_reflns_limit_h_max 12
_diffrn_reflns_limit_h_min -12
_diffrn_reflns_limit_k_max 34
_diffrn_reflns_limit_k_min -34
_diffrn_reflns_limit_l_max 17
_diffrn_reflns_limit_l_min -22
_diffrn_reflns_number 48602
_diffrn_reflns_point_group_measured_fraction_full 1.000
_diffrn_reflns_point_group_measured_fraction_max 0.998
_diffrn_reflns_theta_full 25.242
_diffrn_reflns_theta_max 28.332
_diffrn_reflns_theta_min 1.449
_exptl_absorpt_coefficient_mu 1.009
_exptl_absorpt_correction_T_max 0.7457
_exptl_absorpt_correction_T_min 0.6566
_exptl_absorpt_correction_type multi-scan
_exptl_absorpt_process_details 'Blessing, 1995'
_exptl_crystal_colour 'dark red'
_exptl_crystal_density_diffrn 1.456
_exptl_crystal_description prism
_exptl_crystal_F_000 1888
_exptl_crystal_recrystallization_method 'Re-crystallisation from solvent: Acetonitrile, diethyl ether'
_exptl_crystal_size_max 0.332
_exptl_crystal_size_mid 0.31
_exptl_crystal_size_min 0.156
_refine_diff_density_max 1.809
_refine_diff_density_min -1.154
_refine_diff_density_rms 0.103
_refine_ls_extinction_method none
_refine_ls_goodness_of_fit_ref 1.039
_refine_ls_hydrogen_treatment constr
_refine_ls_matrix_type full
_refine_ls_number_parameters 487
_refine_ls_number_reflns 10303
_refine_ls_number_restraints 0
_refine_ls_restrained_S_all 1.039
_refine_ls_R_factor_all 0.0687
_refine_ls_R_factor_gt 0.0439
_refine_ls_shift/su_max 0.002
_refine_ls_shift/su_mean 0.000
_refine_ls_structure_factor_coef Fsqd
_refine_ls_weighting_details 'w=1/[\s^2^(Fo^2^)+(0.0391P)^2^+9.0375P] where P=(Fo^2^+2Fc^2^)/3'
_refine_ls_weighting_scheme calc
_refine_ls_wR_factor_gt 0.0967
_refine_ls_wR_factor_ref 0.1073
_reflns_Friedel_coverage 0.000
_reflns_number_gt 7661
_reflns_number_total 10303
_reflns_threshold_expression 'I > 2\s(I)'
_cod_data_source_file d2sc03227a2.cif
_cod_data_source_block sar245
_cod_original_formula_sum 'C20 H29 Cl0.50 Co0.50 N1.50 O2 Rh0.50 S'
_cod_database_code 1567320
_shelx_shelxl_version_number 2018/3
_shelx_space_group_comment
;
The symmetry employed for this shelxl refinement is uniquely defined
by the following loop, which should always be used as a source of
symmetry information in preference to the above space-group names.
They are only intended as comments.
;
_shelx_estimated_absorpt_t_max 0.859
_shelx_estimated_absorpt_t_min 0.731
_olex2_refinement_description
;
1. Fixed Uiso
 At 1.2 times of:
  All C(H) groups
 At 1.5 times of:
  All C(H,H,H) groups
2.a Aromatic/amide H refined with riding coordinates:
 C00L(H00L), C00O(H00O), C00Q(H00Q), C00V(H00V)
2.b Idealised Me refined as rotating group:
 C00X(H00A,H00B,H00C), C00Z(H00D,H00E,H00F), C011(H01P,H01Q,H01R), C012(H01S,
 H01T,H01U), C013(H01A,H01B,H01C), C014(H01V,H01W,H01X), C015(H01Y,H,HA),
 C016(H01Z,HB,HC), C017(H01D,H01E,H01F), C018(H01G,H01H,H01I), C019(H01J,H01K,
 H01L), C01A(H5,HD,HE), C01B(H01M,H01N,H01O), C01C(H01,HF,HG), C01D(H1,HH,HI),
 C01E(H2,HJ,HK), C01F(H3,HL,HM), C01G(H4,HN,HO)
;
_olex2_submission_special_instructions 'No special instructions were received'

loop_
_space_group_symop_operation_xyz
'x, y, z'
'-x, y+1/2, -z+1/2'
'-x, -y, -z'
'x, -y-1/2, z-1/2'

loop_
_atom_site_label
_atom_site_type_symbol
_atom_site_fract_x
_atom_site_fract_y
_atom_site_fract_z
_atom_site_U_iso_or_equiv
_atom_site_adp_type
_atom_site_occupancy
_atom_site_site_symmetry_order
_atom_site_calc_flag
_atom_site_refinement_flags_posn
_atom_site_refinement_flags_adp
_atom_site_refinement_flags_occupancy
_atom_site_disorder_assembly
_atom_site_disorder_group
Rh01 Rh 0.50207(3) 0.62997(2) 0.81764(2) 0.01564(7) Uani 1 1 d . . . . .
Co00 Co 0.01442(4) 0.87891(2) 0.74799(2) 0.01269(9) Uani 1 1 d . . . . .
S003 S 0.44292(9) 0.73444(3) 0.71165(5) 0.02031(17) Uani 1 1 d . . . . .
S004 S 0.40977(10) 0.52377(3) 0.71954(5) 0.02195(18) Uani 1 1 d . . . . .
Cl00 Cl 0.24135(11) 0.63450(4) 0.79230(6) 0.0389(2) Uani 1 1 d . . . . .
O006 O 0.5312(3) 0.77002(9) 0.67933(15) 0.0300(6) Uani 1 1 d . . . . .
O007 O 0.4828(3) 0.48299(9) 0.68738(16) 0.0323(6) Uani 1 1 d . . . . .
O008 O 0.4119(3) 0.74835(9) 0.78675(15) 0.0307(6) Uani 1 1 d . . . . .
O009 O 0.3804(3) 0.51383(9) 0.79692(15) 0.0340(6) Uani 1 1 d . . . . .
N00A N 0.5101(3) 0.67806(10) 0.72046(16) 0.0175(5) Uani 1 1 d . . . . .
N00B N 0.4940(3) 0.57697(10) 0.72387(16) 0.0177(5) Uani 1 1 d . . . . .
C00C C 0.5230(3) 0.59878(12) 0.65477(19) 0.0178(6) Uani 1 1 d . . . . .
C00D C 0.5316(3) 0.65209(12) 0.65072(19) 0.0159(6) Uani 1 1 d . . . . .
C00E C 0.5336(4) 0.65811(13) 0.93925(19) 0.0220(7) Uani 1 1 d . . . . .
C00F C -0.0163(3) 0.92081(12) 0.8434(2) 0.0209(7) Uani 1 1 d . . . . .
C00G C 0.6487(4) 0.58556(13) 0.90713(19) 0.0213(7) Uani 1 1 d . . . . .
C00H C 0.6519(4) 0.67384(13) 0.90751(19) 0.0228(7) Uani 1 1 d . . . . .
C00I C -0.1869(3) 0.91136(12) 0.7242(2) 0.0187(6) Uani 1 1 d . . . . .
C00J C 0.5307(4) 0.60259(13) 0.93853(19) 0.0216(7) Uani 1 1 d . . . . .
C00K C -0.1469(3) 0.89512(12) 0.8057(2) 0.0195(7) Uani 1 1 d . . . . .
C00L C 0.5621(4) 0.67566(13) 0.5839(2) 0.0221(7) Uani 1 1 d . . . . .
H00L H 0.572308 0.711841 0.583287 0.027 Uiso 1 1 calc R U . . .
C00M C 0.7220(4) 0.62929(14) 0.8854(2) 0.0232(7) Uani 1 1 d . . . . .
C00N C -0.0824(4) 0.94771(12) 0.7113(2) 0.0215(7) Uani 1 1 d . . . . .
C00O C 0.5437(4) 0.57003(13) 0.5875(2) 0.0226(7) Uani 1 1 d . . . . .
H00O H 0.540315 0.533681 0.589032 0.027 Uiso 1 1 calc R U . . .
C00P C 0.0229(3) 0.95350(12) 0.7844(2) 0.0213(7) Uani 1 1 d . . . . .
C00Q C 0.5688(4) 0.59443(14) 0.5195(2) 0.0266(8) Uani 1 1 d . . . . .
H00Q H 0.579537 0.574959 0.474327 0.032 Uiso 1 1 calc R U . . .
C00R C -0.0600(4) 0.66594(17) 0.5780(3) 0.0364(9) Uani 1 1 d . . . . .
C00S C 0.1689(4) 0.86203(13) 0.6871(2) 0.0305(9) Uani 1 1 d . . . . .
C00T C 0.1175(4) 0.81195(14) 0.7861(2) 0.0307(9) Uani 1 1 d . . . . .
N00U N -0.0407(4) 0.69690(16) 0.5337(2) 0.0494(10) Uani 1 1 d . . . . .
C00V C 0.5779(4) 0.64744(14) 0.5185(2) 0.0278(8) Uani 1 1 d . . . . .
H00V H 0.595211 0.664355 0.472401 0.033 Uiso 1 1 calc R U . . .
C00W C 0.0090(4) 0.80352(13) 0.7169(3) 0.0311(9) Uani 1 1 d . . . . .
C00X C 0.4327(5) 0.69148(14) 0.9714(2) 0.0326(9) Uani 1 1 d . . . . .
H00A H 0.432550 0.725922 0.948585 0.049 Uiso 1 1 calc R U . . .
H00B H 0.464174 0.693362 1.029913 0.049 Uiso 1 1 calc R U . . .
H00C H 0.334981 0.677111 0.956734 0.049 Uiso 1 1 calc R U . . .
C00Y C 0.0404(4) 0.83463(15) 0.6551(2) 0.0329(9) Uani 1 1 d . . . . .
C00Z C 0.4254(4) 0.57004(14) 0.9689(2) 0.0291(8) Uani 1 1 d . . . . .
H00D H 0.328746 0.585195 0.953027 0.044 Uiso 1 1 calc R U . . .
H00E H 0.454144 0.567999 1.027536 0.044 Uiso 1 1 calc R U . . .
H00F H 0.424053 0.535570 0.946092 0.044 Uiso 1 1 calc R U . . .
C010 C 0.2168(4) 0.84784(14) 0.7682(2) 0.0295(8) Uani 1 1 d . . . . .
C011 C -0.3191(4) 0.89523(14) 0.6647(2) 0.0287(8) Uani 1 1 d . . . . .
H01P H -0.343504 0.859902 0.675747 0.043 Uiso 1 1 calc R U . . .
H01Q H -0.301331 0.897282 0.610509 0.043 Uiso 1 1 calc R U . . .
H01R H -0.399518 0.917892 0.668472 0.043 Uiso 1 1 calc R U . . .
C012 C -0.2322(4) 0.86009(14) 0.8456(2) 0.0314(8) Uani 1 1 d . . . . .
H01S H -0.297943 0.880202 0.870088 0.047 Uiso 1 1 calc R U . . .
H01T H -0.166550 0.840360 0.887145 0.047 Uiso 1 1 calc R U . . .
H01U H -0.288319 0.836617 0.805743 0.047 Uiso 1 1 calc R U . . .
C013 C 0.6941(4) 0.53144(14) 0.8992(2) 0.0306(8) Uani 1 1 d . . . . .
H01A H 0.615942 0.508286 0.904976 0.046 Uiso 1 1 calc R U . . .
H01B H 0.780644 0.523982 0.940989 0.046 Uiso 1 1 calc R U . . .
H01C H 0.715601 0.526512 0.846276 0.046 Uiso 1 1 calc R U . . .
C014 C 0.0615(4) 0.91672(16) 0.9291(2) 0.0348(9) Uani 1 1 d . . . . .
H01V H 0.049023 0.882158 0.948802 0.052 Uiso 1 1 calc R U . . .
H01W H 0.022178 0.941849 0.960964 0.052 Uiso 1 1 calc R U . . .
H01X H 0.164607 0.923454 0.933821 0.052 Uiso 1 1 calc R U . . .
C015 C 0.1487(4) 0.98955(14) 0.7984(3) 0.0354(9) Uani 1 1 d . . . . .
H01Y H 0.218233 0.979773 0.847672 0.053 Uiso 1 1 calc R U . . .
H H 0.114720 1.024531 0.803911 0.053 Uiso 1 1 calc R U . . .
HA H 0.195328 0.987940 0.752947 0.053 Uiso 1 1 calc R U . . .
C016 C -0.0879(5) 0.97749(15) 0.6359(3) 0.0372(9) Uani 1 1 d . . . . .
H01Z H -0.142959 0.958200 0.589972 0.056 Uiso 1 1 calc R U . . .
HB H 0.010524 0.983226 0.629110 0.056 Uiso 1 1 calc R U . . .
HC H -0.134976 1.010552 0.639423 0.056 Uiso 1 1 calc R U . . .
C017 C 0.2769(4) 0.72989(16) 0.6414(3) 0.0384(10) Uani 1 1 d . . . . .
H01D H 0.232979 0.763955 0.632100 0.058 Uiso 1 1 calc R U . . .
H01E H 0.212100 0.707017 0.662225 0.058 Uiso 1 1 calc R U . . .
H01F H 0.292964 0.716157 0.590877 0.058 Uiso 1 1 calc R U . . .
C018 C 0.2431(4) 0.53318(16) 0.6512(3) 0.0363(9) Uani 1 1 d . . . . .
H01G H 0.260329 0.544873 0.599697 0.054 Uiso 1 1 calc R U . . .
H01H H 0.186940 0.559059 0.672370 0.054 Uiso 1 1 calc R U . . .
H01I H 0.189343 0.500857 0.643360 0.054 Uiso 1 1 calc R U . . .
C019 C 0.7011(5) 0.72776(14) 0.9003(2) 0.0354(9) Uani 1 1 d . . . . .
H01J H 0.786359 0.734728 0.943192 0.053 Uiso 1 1 calc R U . . .
H01K H 0.623425 0.751499 0.904759 0.053 Uiso 1 1 calc R U . . .
H01L H 0.725738 0.732329 0.848091 0.053 Uiso 1 1 calc R U . . .
C01A C -0.0823(5) 0.62702(18) 0.6332(3) 0.0475(11) Uani 1 1 d . . . . .
H5 H -0.074192 0.593182 0.609786 0.071 Uiso 1 1 calc R U . . .
HD H -0.178703 0.630923 0.643971 0.071 Uiso 1 1 calc R U . . .
HE H -0.009106 0.630382 0.683403 0.071 Uiso 1 1 calc R U . . .
C01B C 0.8531(4) 0.62863(17) 0.8508(2) 0.0381(9) Uani 1 1 d . . . . .
H01M H 0.856454 0.660133 0.820138 0.057 Uiso 1 1 calc R U . . .
H01N H 0.848825 0.598950 0.815288 0.057 Uiso 1 1 calc R U . . .
H01O H 0.939871 0.626379 0.894292 0.057 Uiso 1 1 calc R U . . .
C01C C -0.0416(7) 0.8371(2) 0.5701(3) 0.079(2) Uani 1 1 d . . . . .
H01 H -0.140345 0.824823 0.566231 0.119 Uiso 1 1 calc R U . . .
HF H 0.006080 0.815606 0.536867 0.119 Uiso 1 1 calc R U . . .
HG H -0.044424 0.872643 0.551205 0.119 Uiso 1 1 calc R U . . .
C01D C 0.2488(7) 0.89697(19) 0.6431(4) 0.084(2) Uani 1 1 d . . . . .
H1 H 0.180371 0.913323 0.598627 0.125 Uiso 1 1 calc R U . . .
HH H 0.319587 0.877171 0.621880 0.125 Uiso 1 1 calc R U . . .
HI H 0.298938 0.923323 0.679817 0.125 Uiso 1 1 calc R U . . .
C01E C 0.3508(5) 0.8659(2) 0.8249(4) 0.079(2) Uani 1 1 d . . . . .
H2 H 0.377354 0.899783 0.808191 0.118 Uiso 1 1 calc R U . . .
HJ H 0.429546 0.841710 0.824667 0.118 Uiso 1 1 calc R U . . .
HK H 0.333464 0.868097 0.879148 0.118 Uiso 1 1 calc R U . . .
C01F C -0.1133(5) 0.76667(17) 0.7078(4) 0.078(2) Uani 1 1 d . . . . .
H3 H -0.158835 0.770081 0.753555 0.117 Uiso 1 1 calc R U . . .
HL H -0.076923 0.731663 0.705960 0.117 Uiso 1 1 calc R U . . .
HM H -0.184506 0.774010 0.658050 0.117 Uiso 1 1 calc R U . . .
C01G C 0.1286(8) 0.7838(2) 0.8635(3) 0.076(2) Uani 1 1 d . . . . .
H4 H 0.197091 0.801553 0.906356 0.114 Uiso 1 1 calc R U . . .
HN H 0.162637 0.748835 0.858116 0.114 Uiso 1 1 calc R U . . .
HO H 0.033491 0.782666 0.876613 0.114 Uiso 1 1 calc R U . . .

loop_
_atom_site_aniso_label
_atom_site_aniso_U_11
_atom_site_aniso_U_22
_atom_site_aniso_U_33
_atom_site_aniso_U_23
_atom_site_aniso_U_13
_atom_site_aniso_U_12
Rh01 0.02158(12) 0.01238(11) 0.01351(12) 0.00029(9) 0.00514(9) -0.00147(9)
Co00 0.01153(18) 0.01213(19) 0.0149(2) -0.00100(15) 0.00391(15) 0.00076(14)
S003 0.0242(4) 0.0126(4) 0.0234(4) 0.0004(3) 0.0038(3) 0.0023(3)
S004 0.0312(4) 0.0128(4) 0.0228(4) -0.0002(3) 0.0081(4) -0.0052(3)
Cl00 0.0325(5) 0.0456(6) 0.0390(5) -0.0035(5) 0.0093(4) -0.0007(4)
O006 0.0376(14) 0.0185(12) 0.0336(15) 0.0048(10) 0.0073(12) -0.0046(10)
O007 0.0472(16) 0.0160(12) 0.0349(15) -0.0033(11) 0.0120(13) 0.0001(11)
O008 0.0455(16) 0.0182(12) 0.0308(14) -0.0060(10) 0.0138(12) 0.0078(11)
O009 0.0571(18) 0.0204(13) 0.0287(14) 0.0010(11) 0.0187(13) -0.0126(12)
N00A 0.0257(14) 0.0123(12) 0.0162(14) 0.0016(10) 0.0083(11) 0.0023(10)
N00B 0.0244(14) 0.0136(12) 0.0168(14) -0.0013(10) 0.0079(11) -0.0037(10)
C00C 0.0137(14) 0.0197(15) 0.0175(16) 0.0122(12) -0.0018(12) -0.0048(11)
C00D 0.0143(14) 0.0176(15) 0.0166(15) 0.0014(12) 0.0050(12) 0.0007(11)
C00E 0.0325(18) 0.0199(16) 0.0128(16) -0.0027(12) 0.0031(14) 0.0002(13)
C00F 0.0204(16) 0.0201(16) 0.0241(17) -0.0073(13) 0.0088(14) 0.0040(12)
C00G 0.0279(17) 0.0225(16) 0.0120(15) 0.0013(13) 0.0014(13) 0.0027(13)
C00H 0.0318(18) 0.0198(16) 0.0142(16) -0.0010(13) -0.0003(14) -0.0053(13)
C00I 0.0157(14) 0.0148(15) 0.0258(17) -0.0026(13) 0.0052(13) 0.0035(11)
C00J 0.0332(18) 0.0219(17) 0.0108(15) 0.0017(12) 0.0074(14) -0.0005(14)
C00K 0.0179(15) 0.0199(16) 0.0243(17) -0.0028(13) 0.0127(13) 0.0032(12)
C00L 0.0248(17) 0.0221(16) 0.0204(17) 0.0041(13) 0.0072(14) -0.0009(13)
C00M 0.0248(16) 0.0287(17) 0.0150(15) 0.0001(14) 0.0019(13) -0.0035(14)
C00N 0.0240(16) 0.0150(15) 0.0269(18) 0.0018(13) 0.0087(14) 0.0063(12)
C00O 0.0259(17) 0.0209(16) 0.0215(17) -0.0002(13) 0.0067(14) 0.0022(13)
C00P 0.0195(15) 0.0133(15) 0.033(2) -0.0049(13) 0.0097(14) -0.0003(12)
C00Q 0.0330(19) 0.0312(19) 0.0184(17) -0.0058(14) 0.0118(15) -0.0016(15)
C00R 0.031(2) 0.040(2) 0.036(2) -0.0120(19) 0.0023(18) 0.0007(17)
C00S 0.035(2) 0.0190(18) 0.047(2) 0.0020(15) 0.0308(19) 0.0062(14)
C00T 0.048(2) 0.0233(18) 0.0247(19) 0.0068(15) 0.0160(17) 0.0207(16)
N00U 0.044(2) 0.060(3) 0.042(2) -0.006(2) 0.0055(18) -0.0052(19)
C00V 0.035(2) 0.0343(19) 0.0163(17) 0.0053(15) 0.0105(15) -0.0012(16)
C00W 0.0241(17) 0.0132(16) 0.061(3) -0.0118(16) 0.0207(18) -0.0020(13)
C00X 0.048(2) 0.0262(19) 0.024(2) -0.0060(15) 0.0091(17) 0.0068(17)
C00Y 0.036(2) 0.038(2) 0.0205(18) -0.0137(16) -0.0023(16) 0.0187(17)
C00Z 0.042(2) 0.0265(18) 0.0224(19) 0.0023(15) 0.0142(17) -0.0070(16)
C010 0.0170(16) 0.0216(17) 0.046(2) -0.0148(16) -0.0002(16) 0.0063(13)
C011 0.0188(16) 0.031(2) 0.033(2) -0.0049(16) -0.0004(15) 0.0040(14)
C012 0.0317(19) 0.035(2) 0.033(2) 0.0031(16) 0.0186(17) 0.0001(16)
C013 0.040(2) 0.0248(18) 0.027(2) 0.0013(15) 0.0067(17) 0.0108(16)
C014 0.040(2) 0.041(2) 0.0211(19) -0.0074(17) 0.0033(17) 0.0048(18)
C015 0.0293(19) 0.0249(19) 0.052(3) -0.0088(17) 0.0103(19) -0.0083(15)
C016 0.043(2) 0.031(2) 0.041(2) 0.0171(18) 0.016(2) 0.0073(17)
C017 0.0284(19) 0.036(2) 0.045(3) -0.0071(18) -0.0046(18) 0.0118(16)
C018 0.030(2) 0.036(2) 0.040(2) 0.0030(18) 0.0016(18) -0.0129(16)
C019 0.045(2) 0.0264(19) 0.030(2) -0.0008(16) -0.0007(18) -0.0145(17)
C01A 0.039(2) 0.048(3) 0.050(3) 0.005(2) -0.002(2) 0.002(2)
C01B 0.030(2) 0.056(3) 0.029(2) 0.0021(19) 0.0100(17) -0.0021(19)
C01C 0.100(5) 0.095(5) 0.029(3) -0.026(3) -0.014(3) 0.059(4)
C01D 0.111(5) 0.035(3) 0.145(6) 0.023(3) 0.113(5) 0.017(3)
C01E 0.028(2) 0.062(3) 0.126(5) -0.056(3) -0.028(3) 0.021(2)
C01F 0.048(3) 0.028(2) 0.174(7) -0.039(3) 0.058(4) -0.019(2)
C01G 0.137(6) 0.056(3) 0.048(3) 0.033(3) 0.049(4) 0.059(4)

loop_
_atom_type_symbol
_atom_type_description
_atom_type_scat_dispersion_real
_atom_type_scat_dispersion_imag
_atom_type_scat_source
C C 0.0033 0.0016 'International Tables Vol C Tables 4.2.6.8 and 6.1.1.4'
H H 0.0000 0.0000 'International Tables Vol C Tables 4.2.6.8 and 6.1.1.4'
Cl Cl 0.1484 0.1585 'International Tables Vol C Tables 4.2.6.8 and 6.1.1.4'
Co Co 0.3494 0.9721 'International Tables Vol C Tables 4.2.6.8 and 6.1.1.4'
N N 0.0061 0.0033 'International Tables Vol C Tables 4.2.6.8 and 6.1.1.4'
O O 0.0106 0.0060 'International Tables Vol C Tables 4.2.6.8 and 6.1.1.4'
Rh Rh -1.1178 0.9187 'International Tables Vol C Tables 4.2.6.8 and 6.1.1.4'
S S 0.1246 0.1234 'International Tables Vol C Tables 4.2.6.8 and 6.1.1.4'

loop_
_geom_angle_atom_site_label_1
_geom_angle_atom_site_label_2
_geom_angle_atom_site_label_3
_geom_angle
_geom_angle_site_symmetry_1
_geom_angle_site_symmetry_3
_geom_angle_publ_flag
N00A Rh01 Cl00 92.73(8) . . ?
N00A Rh01 N00B 77.93(10) . . ?
N00A Rh01 C00E 122.50(11) . . ?
N00A Rh01 C00G 138.56(12) . . ?
N00A Rh01 C00H 96.34(12) . . ?
N00A Rh01 C00J 160.59(12) . . ?
N00A Rh01 C00M 103.15(12) . . ?
N00B Rh01 Cl00 92.05(8) . . ?
N00B Rh01 C00E 158.29(11) . . ?
N00B Rh01 C00G 95.40(11) . . ?
N00B Rh01 C00H 142.29(12) . . ?
N00B Rh01 C00J 119.34(11) . . ?
N00B Rh01 C00M 105.62(12) . . ?
C00E Rh01 Cl00 94.00(10) . . ?
C00E Rh01 C00H 38.10(13) . . ?
C00G Rh01 Cl00 128.59(10) . . ?
C00G Rh01 C00E 64.74(12) . . ?
C00G Rh01 C00H 64.30(12) . . ?
C00H Rh01 Cl00 125.60(10) . . ?
C00J Rh01 Cl00 95.23(10) . . ?
C00J Rh01 C00E 39.31(12) . . ?
C00J Rh01 C00G 38.48(13) . . ?
C00J Rh01 C00H 64.71(13) . . ?
C00J Rh01 C00M 65.22(13) . . ?
C00M Rh01 Cl00 158.24(9) . . ?
C00M Rh01 C00E 64.98(13) . . ?
C00M Rh01 C00G 38.75(13) . . ?
C00M Rh01 C00H 38.74(13) . . ?
C00F Co00 C00I 68.96(13) . . ?
C00F Co00 C00K 40.97(13) . . ?
C00F Co00 C00N 68.91(14) . . ?
C00F Co00 C00P 41.13(13) . . ?
C00F Co00 C010 112.11(14) . . ?
C00I Co00 C00N 40.75(13) . . ?
C00K Co00 C00I 40.72(13) . . ?
C00K Co00 C00N 68.51(13) . . ?
C00P Co00 C00I 68.68(13) . . ?
C00P Co00 C00K 68.74(13) . . ?
C00P Co00 C00N 40.70(14) . . ?
C00P Co00 C010 110.87(14) . . ?
C00S Co00 C00F 141.01(15) . . ?
C00S Co00 C00I 137.65(15) . . ?
C00S Co00 C00K 177.89(16) . . ?
C00S Co00 C00N 111.04(14) . . ?
C00S Co00 C00P 112.36(14) . . ?
C00S Co00 C00T 68.09(15) . . ?
C00S Co00 C00W 68.55(14) . . ?
C00S Co00 C010 40.47(16) . . ?
C00T Co00 C00F 110.46(14) . . ?
C00T Co00 C00I 141.14(15) . . ?
C00T Co00 C00K 112.43(14) . . ?
C00T Co00 C00N 177.90(16) . . ?
C00T Co00 C00P 137.58(16) . . ?
C00T Co00 C010 40.47(16) . . ?
C00W Co00 C00F 136.72(16) . . ?
C00W Co00 C00I 112.39(14) . . ?
C00W Co00 C00K 110.42(14) . . ?
C00W Co00 C00N 141.55(16) . . ?
C00W Co00 C00P 177.45(16) . . ?
C00W Co00 C00T 40.21(16) . . ?
C00W Co00 C010 68.15(14) . . ?
C00Y Co00 C00F 177.43(16) . . ?
C00Y Co00 C00I 110.76(14) . . ?
C00Y Co00 C00K 137.24(16) . . ?
C00Y Co00 C00N 112.65(15) . . ?
C00Y Co00 C00P 141.35(16) . . ?
C00Y Co00 C00S 40.81(16) . . ?
C00Y Co00 C00T 68.05(15) . . ?
C00Y Co00 C00W 40.83(17) . . ?
C00Y Co00 C010 68.25(15) . . ?
C010 Co00 C00I 177.95(16) . . ?
C010 Co00 C00K 141.19(16) . . ?
C010 Co00 C00N 137.68(15) . . ?
O006 S003 N00A 112.00(15) . . ?
O006 S003 C017 106.93(19) . . ?
O008 S003 O006 115.91(16) . . ?
O008 S003 N00A 107.97(14) . . ?
O008 S003 C017 107.23(19) . . ?
N00A S003 C017 106.27(17) . . ?
O007 S004 N00B 112.32(15) . . ?
O007 S004 C018 106.65(19) . . ?
O009 S004 O007 115.29(16) . . ?
O009 S004 N00B 108.29(15) . . ?
O009 S004 C018 107.77(19) . . ?
N00B S004 C018 106.00(17) . . ?
S003 N00A Rh01 122.71(14) . . ?
C00D N00A Rh01 114.60(19) . . ?
C00D N00A S003 119.2(2) . . ?
S004 N00B Rh01 122.57(14) . . ?
C00C N00B Rh01 113.4(2) . . ?
C00C N00B S004 120.6(2) . . ?
N00B C00C C00D 118.3(3) . . ?
N00B C00C C00O 124.0(3) . . ?
C00D C00C C00O 117.7(3) . . ?
C00C C00D N00A 114.3(3) . . ?
C00L C00D N00A 125.1(3) . . ?
C00L C00D C00C 120.6(3) . . ?
C00H C00E Rh01 71.26(19) . . ?
C00H C00E C00J 107.6(3) . . ?
C00H C00E C00X 127.2(3) . . ?
C00J C00E Rh01 69.76(18) . . ?
C00J C00E C00X 125.2(3) . . ?
C00X C00E Rh01 126.4(2) . . ?
C00K C00F Co00 69.75(18) . . ?
C00K C00F C00P 107.4(3) . . ?
C00K C00F C014 126.7(3) . . ?
C00P C00F Co00 69.49(18) . . ?
C00P C00F C014 125.8(3) . . ?
C014 C00F Co00 128.4(2) . . ?
C00J C00G Rh01 70.25(19) . . ?
C00J C00G C00M 108.7(3) . . ?
C00J C00G C013 126.9(3) . . ?
C00M C00G Rh01 70.19(19) . . ?
C00M C00G C013 124.4(3) . . ?
C013 C00G Rh01 126.6(2) . . ?
C00E C00H Rh01 70.63(19) . . ?
C00E C00H C00M 108.8(3) . . ?
C00E C00H C019 126.5(3) . . ?
C00M C00H Rh01 69.78(18) . . ?
C00M C00H C019 124.6(3) . . ?
C019 C00H Rh01 127.2(2) . . ?
C00K C00I Co00 69.59(17) . . ?
C00K C00I C00N 108.0(3) . . ?
C00K C00I C011 125.7(3) . . ?
C00N C00I Co00 69.77(18) . . ?
C00N C00I C011 126.2(3) . . ?
C011 C00I Co00 128.7(2) . . ?
C00E C00J Rh01 70.94(18) . . ?
C00E C00J C00Z 125.4(3) . . ?
C00G C00J Rh01 71.27(18) . . ?
C00G C00J C00E 107.6(3) . . ?
C00G C00J C00Z 127.0(3) . . ?
C00Z C00J Rh01 125.1(2) . . ?
C00F C00K Co00 69.28(17) . . ?
C00F C00K C012 126.1(3) . . ?
C00I C00K Co00 69.69(17) . . ?
C00I C00K C00F 108.3(3) . . ?
C00I C00K C012 125.4(3) . . ?
C012 C00K Co00 129.8(2) . . ?
C00D C00L H00L 119.5 . . ?
C00V C00L C00D 121.0(3) . . ?
C00V C00L H00L 119.5 . . ?
C00G C00M Rh01 71.07(19) . . ?
C00G C00M C00H 107.3(3) . . ?
C00G C00M C01B 126.3(3) . . ?
C00H C00M Rh01 71.47(19) . . ?
C00H C00M C01B 126.3(3) . . ?
C01B C00M Rh01 125.6(2) . . ?
C00I C00N Co00 69.48(18) . . ?
C00I C00N C016 126.1(3) . . ?
C00P C00N Co00 69.26(18) . . ?
C00P C00N C00I 108.0(3) . . ?
C00P C00N C016 125.7(3) . . ?
C016 C00N Co00 130.2(2) . . ?
C00C C00O H00O 119.5 . . ?
C00Q C00O C00C 121.0(3) . . ?
C00Q C00O H00O 119.5 . . ?
C00F C00P Co00 69.39(18) . . ?
C00F C00P C015 125.9(3) . . ?
C00N C00P Co00 70.04(18) . . ?
C00N C00P C00F 108.3(3) . . ?
C00N C00P C015 125.8(3) . . ?
C015 C00P Co00 128.6(2) . . ?
C00O C00Q H00Q 120.3 . . ?
C00V C00Q C00O 119.3(3) . . ?
C00V C00Q H00Q 120.3 . . ?
N00U C00R C01A 179.2(5) . . ?
C00Y C00S Co00 69.4(2) . . ?
C00Y C00S C01D 127.3(5) . . ?
C010 C00S Co00 70.2(2) . . ?
C010 C00S C00Y 107.9(3) . . ?
C010 C00S C01D 124.7(5) . . ?
C01D C00S Co00 129.4(3) . . ?
C00W C00T Co00 69.9(2) . . ?
C00W C00T C010 108.8(3) . . ?
C00W C00T C01G 124.2(5) . . ?
C010 C00T Co00 70.0(2) . . ?
C010 C00T C01G 126.8(5) . . ?
C01G C00T Co00 129.5(3) . . ?
C00L C00V C00Q 120.3(3) . . ?
C00L C00V H00V 119.8 . . ?
C00Q C00V H00V 119.8 . . ?
C00T C00W Co00 69.9(2) . . ?
C00T C00W C00Y 107.6(3) . . ?
C00T C00W C01F 126.7(5) . . ?
C00Y C00W Co00 69.1(2) . . ?
C00Y C00W C01F 125.7(5) . . ?
C01F C00W Co00 128.6(3) . . ?
C00E C00X H00A 109.5 . . ?
C00E C00X H00B 109.5 . . ?
C00E C00X H00C 109.5 . . ?
H00A C00X H00B 109.5 . . ?
H00A C00X H00C 109.5 . . ?
H00B C00X H00C 109.5 . . ?
C00S C00Y Co00 69.8(2) . . ?
C00S C00Y C00W 108.0(3) . . ?
C00S C00Y C01C 124.9(5) . . ?
C00W C00Y Co00 70.0(2) . . ?
C00W C00Y C01C 127.0(5) . . ?
C01C C00Y Co00 127.8(3) . . ?
C00J C00Z H00D 109.5 . . ?
C00J C00Z H00E 109.5 . . ?
C00J C00Z H00F 109.5 . . ?
H00D C00Z H00E 109.5 . . ?
H00D C00Z H00F 109.5 . . ?
H00E C00Z H00F 109.5 . . ?
C00S C010 Co00 69.3(2) . . ?
C00S C010 C00T 107.7(3) . . ?
C00S C010 C01E 126.6(5) . . ?
C00T C010 Co00 69.5(2) . . ?
C00T C010 C01E 125.7(5) . . ?
C01E C010 Co00 128.1(3) . . ?
C00I C011 H01P 109.5 . . ?
C00I C011 H01Q 109.5 . . ?
C00I C011 H01R 109.5 . . ?
H01P C011 H01Q 109.5 . . ?
H01P C011 H01R 109.5 . . ?
H01Q C011 H01R 109.5 . . ?
C00K C012 H01S 109.5 . . ?
C00K C012 H01T 109.5 . . ?
C00K C012 H01U 109.5 . . ?
H01S C012 H01T 109.5 . . ?
H01S C012 H01U 109.5 . . ?
H01T C012 H01U 109.5 . . ?
C00G C013 H01A 109.5 . . ?
C00G C013 H01B 109.5 . . ?
C00G C013 H01C 109.5 . . ?
H01A C013 H01B 109.5 . . ?
H01A C013 H01C 109.5 . . ?
H01B C013 H01C 109.5 . . ?
C00F C014 H01V 109.5 . . ?
C00F C014 H01W 109.5 . . ?
C00F C014 H01X 109.5 . . ?
H01V C014 H01W 109.5 . . ?
H01V C014 H01X 109.5 . . ?
H01W C014 H01X 109.5 . . ?
C00P C015 H01Y 109.5 . . ?
C00P C015 H 109.5 . . ?
C00P C015 HA 109.5 . . ?
H01Y C015 H 109.5 . . ?
H01Y C015 HA 109.5 . . ?
H C015 HA 109.5 . . ?
C00N C016 H01Z 109.5 . . ?
C00N C016 HB 109.5 . . ?
C00N C016 HC 109.5 . . ?
H01Z C016 HB 109.5 . . ?
H01Z C016 HC 109.5 . . ?
HB C016 HC 109.5 . . ?
S003 C017 H01D 109.5 . . ?
S003 C017 H01E 109.5 . . ?
S003 C017 H01F 109.5 . . ?
H01D C017 H01E 109.5 . . ?
H01D C017 H01F 109.5 . . ?
H01E C017 H01F 109.5 . . ?
S004 C018 H01G 109.5 . . ?
S004 C018 H01H 109.5 . . ?
S004 C018 H01I 109.5 . . ?
H01G C018 H01H 109.5 . . ?
H01G C018 H01I 109.5 . . ?
H01H C018 H01I 109.5 . . ?
C00H C019 H01J 109.5 . . ?
C00H C019 H01K 109.5 . . ?
C00H C019 H01L 109.5 . . ?
H01J C019 H01K 109.5 . . ?
H01J C019 H01L 109.5 . . ?
H01K C019 H01L 109.5 . . ?
C00R C01A H5 109.5 . . ?
C00R C01A HD 109.5 . . ?
C00R C01A HE 109.5 . . ?
H5 C01A HD 109.5 . . ?
H5 C01A HE 109.5 . . ?
HD C01A HE 109.5 . . ?
C00M C01B H01M 109.5 . . ?
C00M C01B H01N 109.5 . . ?
C00M C01B H01O 109.5 . . ?
H01M C01B H01N 109.5 . . ?
H01M C01B H01O 109.5 . . ?
H01N C01B H01O 109.5 . . ?
C00Y C01C H01 109.5 . . ?
C00Y C01C HF 109.5 . . ?
C00Y C01C HG 109.5 . . ?
H01 C01C HF 109.5 . . ?
H01 C01C HG 109.5 . . ?
HF C01C HG 109.5 . . ?
C00S C01D H1 109.5 . . ?
C00S C01D HH 109.5 . . ?
C00S C01D HI 109.5 . . ?
H1 C01D HH 109.5 . . ?
H1 C01D HI 109.5 . . ?
HH C01D HI 109.5 . . ?
C010 C01E H2 109.5 . . ?
C010 C01E HJ 109.5 . . ?
C010 C01E HK 109.5 . . ?
H2 C01E HJ 109.5 . . ?
H2 C01E HK 109.5 . . ?
HJ C01E HK 109.5 . . ?
C00W C01F H3 109.5 . . ?
C00W C01F HL 109.5 . . ?
C00W C01F HM 109.5 . . ?
H3 C01F HL 109.5 . . ?
H3 C01F HM 109.5 . . ?
HL C01F HM 109.5 . . ?
C00T C01G H4 109.5 . . ?
C00T C01G HN 109.5 . . ?
C00T C01G HO 109.5 . . ?
H4 C01G HN 109.5 . . ?
H4 C01G HO 109.5 . . ?
HN C01G HO 109.5 . . ?

loop_
_geom_bond_atom_site_label_1
_geom_bond_atom_site_label_2
_geom_bond_distance
_geom_bond_site_symmetry_2
_geom_bond_publ_flag
Rh01 Cl00 2.4192(10) . ?
Rh01 N00A 2.099(3) . ?
Rh01 N00B 2.107(3) . ?
Rh01 C00E 2.163(3) . ?
Rh01 C00G 2.161(3) . ?
Rh01 C00H 2.171(3) . ?
Rh01 C00J 2.147(3) . ?
Rh01 C00M 2.149(3) . ?
Co00 C00F 2.039(3) . ?
Co00 C00I 2.047(3) . ?
Co00 C00K 2.046(3) . ?
Co00 C00N 2.051(3) . ?
Co00 C00P 2.041(3) . ?
Co00 C00S 2.031(3) . ?
Co00 C00T 2.038(3) . ?
Co00 C00W 2.037(3) . ?
Co00 C00Y 2.025(3) . ?
Co00 C010 2.043(3) . ?
S003 O006 1.443(3) . ?
S003 O008 1.429(3) . ?
S003 N00A 1.598(3) . ?
S003 C017 1.758(4) . ?
S004 O007 1.446(3) . ?
S004 O009 1.437(3) . ?
S004 N00B 1.597(3) . ?
S004 C018 1.761(4) . ?
N00A C00D 1.427(4) . ?
N00B C00C 1.395(4) . ?
C00C C00D 1.397(4) . ?
C00C C00O 1.424(5) . ?
C00D C00L 1.385(4) . ?
C00E C00H 1.415(5) . ?
C00E C00J 1.450(4) . ?
C00E C00X 1.489(5) . ?
C00F C00K 1.430(5) . ?
C00F C00P 1.433(5) . ?
C00F C014 1.490(5) . ?
C00G C00J 1.419(5) . ?
C00G C00M 1.430(5) . ?
C00G C013 1.493(5) . ?
C00H C00M 1.433(5) . ?
C00H C019 1.497(5) . ?
C00I C00K 1.424(5) . ?
C00I C00N 1.427(4) . ?
C00I C011 1.489(5) . ?
C00J C00Z 1.493(5) . ?
C00K C012 1.486(5) . ?
C00L H00L 0.9500 . ?
C00L C00V 1.377(5) . ?
C00M C01B 1.495(5) . ?
C00N C00P 1.423(5) . ?
C00N C016 1.496(5) . ?
C00O H00O 0.9500 . ?
C00O C00Q 1.394(5) . ?
C00P C015 1.497(5) . ?
C00Q H00Q 0.9500 . ?
C00Q C00V 1.387(5) . ?
C00R N00U 1.150(6) . ?
C00R C01A 1.435(6) . ?
C00S C00Y 1.414(6) . ?
C00S C010 1.409(6) . ?
C00S C01D 1.495(5) . ?
C00T C00W 1.401(6) . ?
C00T C010 1.411(5) . ?
C00T C01G 1.497(5) . ?
C00V H00V 0.9500 . ?
C00W C00Y 1.417(6) . ?
C00W C01F 1.490(5) . ?
C00X H00A 0.9800 . ?
C00X H00B 0.9800 . ?
C00X H00C 0.9800 . ?
C00Y C01C 1.489(6) . ?
C00Z H00D 0.9800 . ?
C00Z H00E 0.9800 . ?
C00Z H00F 0.9800 . ?
C010 C01E 1.492(5) . ?
C011 H01P 0.9800 . ?
C011 H01Q 0.9800 . ?
C011 H01R 0.9800 . ?
C012 H01S 0.9800 . ?
C012 H01T 0.9800 . ?
C012 H01U 0.9800 . ?
C013 H01A 0.9800 . ?
C013 H01B 0.9800 . ?
C013 H01C 0.9800 . ?
C014 H01V 0.9800 . ?
C014 H01W 0.9800 . ?
C014 H01X 0.9800 . ?
C015 H01Y 0.9800 . ?
C015 H 0.9800 . ?
C015 HA 0.9800 . ?
C016 H01Z 0.9800 . ?
C016 HB 0.9800 . ?
C016 HC 0.9800 . ?
C017 H01D 0.9800 . ?
C017 H01E 0.9800 . ?
C017 H01F 0.9800 . ?
C018 H01G 0.9800 . ?
C018 H01H 0.9800 . ?
C018 H01I 0.9800 . ?
C019 H01J 0.9800 . ?
C019 H01K 0.9800 . ?
C019 H01L 0.9800 . ?
C01A H5 0.9800 . ?
C01A HD 0.9800 . ?
C01A HE 0.9800 . ?
C01B H01M 0.9800 . ?
C01B H01N 0.9800 . ?
C01B H01O 0.9800 . ?
C01C H01 0.9800 . ?
C01C HF 0.9800 . ?
C01C HG 0.9800 . ?
C01D H1 0.9800 . ?
C01D HH 0.9800 . ?
C01D HI 0.9800 . ?
C01E H2 0.9800 . ?
C01E HJ 0.9800 . ?
C01E HK 0.9800 . ?
C01F H3 0.9800 . ?
C01F HL 0.9800 . ?
C01F HM 0.9800 . ?
C01G H4 0.9800 . ?
C01G HN 0.9800 . ?
C01G HO 0.9800 . ?

loop_
_geom_torsion_atom_site_label_1
_geom_torsion_atom_site_label_2
_geom_torsion_atom_site_label_3
_geom_torsion_atom_site_label_4
_geom_torsion
_geom_torsion_site_symmetry_1
_geom_torsion_site_symmetry_2
_geom_torsion_site_symmetry_3
_geom_torsion_site_symmetry_4
_geom_torsion_publ_flag
Rh01 N00A C00D C00C 8.7(3) . . . . ?
Rh01 N00A C00D C00L -169.8(3) . . . . ?
Rh01 N00B C00C C00D -9.3(4) . . . . ?
Rh01 N00B C00C C00O 171.0(2) . . . . ?
Rh01 C00E C00H C00M -59.5(2) . . . . ?
Rh01 C00E C00H C019 122.5(4) . . . . ?
Rh01 C00E C00J C00G 62.3(2) . . . . ?
Rh01 C00E C00J C00Z -120.1(3) . . . . ?
Rh01 C00G C00J C00E -62.0(2) . . . . ?
Rh01 C00G C00J C00Z 120.4(4) . . . . ?
Rh01 C00G C00M C00H 62.7(2) . . . . ?
Rh01 C00G C00M C01B -120.8(4) . . . . ?
Rh01 C00H C00M C00G -62.5(2) . . . . ?
Rh01 C00H C00M C01B 121.0(4) . . . . ?
Co00 C00F C00K C00I -58.9(2) . . . . ?
Co00 C00F C00K C012 124.8(3) . . . . ?
Co00 C00F C00P C00N 59.5(2) . . . . ?
Co00 C00F C00P C015 -123.4(3) . . . . ?
Co00 C00I C00K C00F 58.7(2) . . . . ?
Co00 C00I C00K C012 -125.0(3) . . . . ?
Co00 C00I C00N C00P -58.7(2) . . . . ?
Co00 C00I C00N C016 125.4(3) . . . . ?
Co00 C00N C00P C00F -59.1(2) . . . . ?
Co00 C00N C00P C015 123.8(3) . . . . ?
Co00 C00S C00Y C00W -59.8(2) . . . . ?
Co00 C00S C00Y C01C 122.6(4) . . . . ?
Co00 C00S C010 C00T 59.1(2) . . . . ?
Co00 C00S C010 C01E -122.7(4) . . . . ?
Co00 C00T C00W C00Y 59.1(2) . . . . ?
Co00 C00T C00W C01F -123.8(4) . . . . ?
Co00 C00T C010 C00S -59.0(2) . . . . ?
Co00 C00T C010 C01E 122.8(4) . . . . ?
Co00 C00W C00Y C00S 59.7(2) . . . . ?
Co00 C00W C00Y C01C -122.8(4) . . . . ?
S003 N00A C00D C00C -150.9(2) . . . . ?
S003 N00A C00D C00L 30.6(4) . . . . ?
S004 N00B C00C C00D 150.2(2) . . . . ?
S004 N00B C00C C00O -29.5(4) . . . . ?
O006 S003 N00A Rh01 142.00(17) . . . . ?
O006 S003 N00A C00D -60.1(3) . . . . ?
O007 S004 N00B Rh01 -144.04(17) . . . . ?
O007 S004 N00B C00C 58.3(3) . . . . ?
O008 S003 N00A Rh01 13.2(2) . . . . ?
O008 S003 N00A C00D 171.1(2) . . . . ?
O009 S004 N00B Rh01 -15.6(2) . . . . ?
O009 S004 N00B C00C -173.2(3) . . . . ?
N00A C00D C00L C00V -178.5(3) . . . . ?
N00B C00C C00D N00A 0.5(4) . . . . ?
N00B C00C C00D C00L 179.1(3) . . . . ?
N00B C00C C00O C00Q 178.4(3) . . . . ?
C00C C00D C00L C00V 3.1(5) . . . . ?
C00C C00O C00Q C00V 1.9(5) . . . . ?
C00D C00C C00O C00Q -1.3(5) . . . . ?
C00D C00L C00V C00Q -2.4(6) . . . . ?
C00E C00H C00M Rh01 60.1(2) . . . . ?
C00E C00H C00M C00G -2.4(4) . . . . ?
C00E C00H C00M C01B -178.9(3) . . . . ?
C00H C00E C00J Rh01 -61.6(2) . . . . ?
C00H C00E C00J C00G 0.7(4) . . . . ?
C00H C00E C00J C00Z 178.3(3) . . . . ?
C00I C00N C00P Co00 58.8(2) . . . . ?
C00I C00N C00P C00F -0.2(3) . . . . ?
C00I C00N C00P C015 -177.3(3) . . . . ?
C00J C00E C00H Rh01 60.6(2) . . . . ?
C00J C00E C00H C00M 1.1(4) . . . . ?
C00J C00E C00H C019 -176.9(3) . . . . ?
C00J C00G C00M Rh01 -59.9(2) . . . . ?
C00J C00G C00M C00H 2.8(4) . . . . ?
C00J C00G C00M C01B 179.3(3) . . . . ?
C00K C00F C00P Co00 -59.7(2) . . . . ?
C00K C00F C00P C00N -0.3(3) . . . . ?
C00K C00F C00P C015 176.9(3) . . . . ?
C00K C00I C00N Co00 59.3(2) . . . . ?
C00K C00I C00N C00P 0.6(3) . . . . ?
C00K C00I C00N C016 -175.3(3) . . . . ?
C00M C00G C00J Rh01 59.9(2) . . . . ?
C00M C00G C00J C00E -2.2(4) . . . . ?
C00M C00G C00J C00Z -179.7(3) . . . . ?
C00N C00I C00K Co00 -59.4(2) . . . . ?
C00N C00I C00K C00F -0.8(3) . . . . ?
C00N C00I C00K C012 175.6(3) . . . . ?
C00O C00C C00D N00A -179.8(3) . . . . ?
C00O C00C C00D C00L -1.2(5) . . . . ?
C00O C00Q C00V C00L -0.1(6) . . . . ?
C00P C00F C00K Co00 59.5(2) . . . . ?
C00P C00F C00K C00I 0.6(3) . . . . ?
C00P C00F C00K C012 -175.7(3) . . . . ?
C00T C00W C00Y Co00 -59.6(2) . . . . ?
C00T C00W C00Y C00S 0.1(4) . . . . ?
C00T C00W C00Y C01C 177.6(4) . . . . ?
C00W C00T C010 Co00 59.3(2) . . . . ?
C00W C00T C010 C00S 0.3(4) . . . . ?
C00W C00T C010 C01E -177.9(3) . . . . ?
C00X C00E C00H Rh01 -121.9(4) . . . . ?
C00X C00E C00H C00M 178.5(3) . . . . ?
C00X C00E C00H C019 0.6(6) . . . . ?
C00X C00E C00J Rh01 120.9(3) . . . . ?
C00X C00E C00J C00G -176.9(3) . . . . ?
C00X C00E C00J C00Z 0.8(6) . . . . ?
C00Y C00S C010 Co00 -59.4(2) . . . . ?
C00Y C00S C010 C00T -0.2(4) . . . . ?
C00Y C00S C010 C01E 177.9(3) . . . . ?
C010 C00S C00Y Co00 59.9(2) . . . . ?
C010 C00S C00Y C00W 0.1(4) . . . . ?
C010 C00S C00Y C01C -177.5(4) . . . . ?
C010 C00T C00W Co00 -59.4(2) . . . . ?
C010 C00T C00W C00Y -0.3(4) . . . . ?
C010 C00T C00W C01F 176.8(3) . . . . ?
C011 C00I C00K Co00 123.6(3) . . . . ?
C011 C00I C00K C00F -177.7(3) . . . . ?
C011 C00I C00K C012 -1.4(5) . . . . ?
C011 C00I C00N Co00 -123.8(3) . . . . ?
C011 C00I C00N C00P 177.5(3) . . . . ?
C011 C00I C00N C016 1.7(5) . . . . ?
C013 C00G C00J Rh01 -121.5(3) . . . . ?
C013 C00G C00J C00E 176.4(3) . . . . ?
C013 C00G C00J C00Z -1.2(6) . . . . ?
C013 C00G C00M Rh01 121.5(3) . . . . ?
C013 C00G C00M C00H -175.8(3) . . . . ?
C013 C00G C00M C01B 0.7(5) . . . . ?
C014 C00F C00K Co00 -123.4(3) . . . . ?
C014 C00F C00K C00I 177.7(3) . . . . ?
C014 C00F C00K C012 1.4(5) . . . . ?
C014 C00F C00P Co00 123.2(3) . . . . ?
C014 C00F C00P C00N -177.4(3) . . . . ?
C014 C00F C00P C015 -0.2(5) . . . . ?
C016 C00N C00P Co00 -125.3(3) . . . . ?
C016 C00N C00P C00F 175.7(3) . . . . ?
C016 C00N C00P C015 -1.5(5) . . . . ?
C017 S003 N00A Rh01 -101.6(2) . . . . ?
C017 S003 N00A C00D 56.3(3) . . . . ?
C018 S004 N00B Rh01 99.9(2) . . . . ?
C018 S004 N00B C00C -57.8(3) . . . . ?
C019 C00H C00M Rh01 -121.9(3) . . . . ?
C019 C00H C00M C00G 175.7(3) . . . . ?
C019 C00H C00M C01B -0.9(6) . . . . ?
C01D C00S C00Y Co00 -124.4(4) . . . . ?
C01D C00S C00Y C00W 175.7(4) . . . . ?
C01D C00S C00Y C01C -1.8(6) . . . . ?
C01D C00S C010 Co00 124.8(4) . . . . ?
C01D C00S C010 C00T -176.0(3) . . . . ?
C01D C00S C010 C01E 2.1(6) . . . . ?
C01F C00W C00Y Co00 123.3(4) . . . . ?
C01F C00W C00Y C00S -177.0(3) . . . . ?
C01F C00W C00Y C01C 0.5(6) . . . . ?
C01G C00T C00W Co00 124.8(4) . . . . ?
C01G C00T C00W C00Y -176.1(3) . . . . ?
C01G C00T C00W C01F 1.0(6) . . . . ?
C01G C00T C010 Co00 -125.0(4) . . . . ?
C01G C00T C010 C00S 176.0(4) . . . . ?
C01G C00T C010 C01E -2.2(6) . . . . ?
